data_4028878
loop_
_publ_author_name
'Shanshan Yu'
'Winston Plunkett'
'Michael Kim'
'Elaine Wu'
'Michal Sabat'
'Lin Pu'

_publ_section_title
;
 Molecular Recognition of Aliphatic Diamines by
 3,3'-Di(trifluoroacetyl)-1,1'-bi-2-naphthol
;
_journal_name_full 'Journal of Organic Chemistry'
_journal_page_first 12671
_journal_page_last 12680
_journal_paper_doi 10.1021/jo402277p
_journal_volume 78
_journal_year 2013
_chemical_formula_sum 'C31 H29 Cl3 F6 N4 O2'
_chemical_formula_weight 709.93
_chemical_name_systematic
; 
 ? 
;
_space_group_IT_number 19
_symmetry_cell_setting orthorhombic
_symmetry_space_group_name_Hall 'P 2ac 2ab'
_symmetry_space_group_name_H-M 'P 21 21 21'
_atom_sites_solution_hydrogens geom
_atom_sites_solution_primary direct
_atom_sites_solution_secondary difmap
_audit_creation_method SHELXL-97
_cell_angle_alpha 90.00
_cell_angle_beta 90.00
_cell_angle_gamma 90.00
_cell_formula_units_Z 4
_cell_length_a 11.5447(4)
_cell_length_b 14.4270(5)
_cell_length_c 19.4717(7)
_cell_measurement_reflns_used 9917
_cell_measurement_temperature 153(2)
_cell_measurement_theta_max 28.79
_cell_measurement_theta_min 3.93
_cell_volume 3243.1(2)
_computing_cell_refinement 'Bruker SAINT'
_computing_data_collection 'Bruker APEX2'
_computing_data_reduction 'Bruker SAINT'
_computing_molecular_graphics 'Bruker SHELXTL'
_computing_publication_material 'Bruker SHELXTL'
_computing_structure_refinement 'SHELXL-97 (Sheldrick, 2008)'
_computing_structure_solution 'SHELXS-97 (Sheldrick, 2008)'
_diffrn_ambient_temperature 153(2)
_diffrn_measured_fraction_theta_full 0.996
_diffrn_measured_fraction_theta_max 0.996
_diffrn_measurement_device_type 'Bruker APEX-II CCD'
_diffrn_measurement_method '\f and \w scans'
_diffrn_radiation_monochromator graphite
_diffrn_radiation_source 'fine-focus sealed tube'
_diffrn_radiation_type MoK\a
_diffrn_radiation_wavelength 0.71073
_diffrn_reflns_av_R_equivalents 0.0449
_diffrn_reflns_av_sigmaI/netI 0.0290
_diffrn_reflns_limit_h_max 15
_diffrn_reflns_limit_h_min -15
_diffrn_reflns_limit_k_max 19
_diffrn_reflns_limit_k_min -19
_diffrn_reflns_limit_l_max 26
_diffrn_reflns_limit_l_min -26
_diffrn_reflns_number 54959
_diffrn_reflns_theta_full 25.00
_diffrn_reflns_theta_max 28.81
_diffrn_reflns_theta_min 3.49
_exptl_absorpt_coefficient_mu 0.353
_exptl_absorpt_correction_T_max 0.9138
_exptl_absorpt_correction_T_min 0.8602
_exptl_absorpt_correction_type empirical
_exptl_absorpt_process_details 'Bruker SADABS'
_exptl_crystal_colour colourless
_exptl_crystal_density_diffrn 1.454
_exptl_crystal_description needle
_exptl_crystal_F_000 1456
_exptl_crystal_size_max 0.44
_exptl_crystal_size_mid 0.28
_exptl_crystal_size_min 0.26
_refine_diff_density_max 0.549
_refine_diff_density_min -0.649
_refine_diff_density_rms 0.069
_refine_ls_abs_structure_details 'Flack H D (1983), Acta Cryst. A39, 876-881'
_refine_ls_abs_structure_Flack 0.03(10)
_refine_ls_extinction_method none
_refine_ls_goodness_of_fit_ref 0.928
_refine_ls_hydrogen_treatment mixed
_refine_ls_matrix_type full
_refine_ls_number_parameters 423
_refine_ls_number_reflns 8462
_refine_ls_number_restraints 0
_refine_ls_restrained_S_all 0.928
_refine_ls_R_factor_all 0.0648
_refine_ls_R_factor_gt 0.0536
_refine_ls_shift/su_max 0.002
_refine_ls_shift/su_mean 0.001
_refine_ls_structure_factor_coef Fsqd
_refine_ls_weighting_details 'calc w=1/[\s^2^(Fo^2^)+(0.0553P)^2^+4.8210P] where P=(Fo^2^+2Fc^2^)/3'
_refine_ls_weighting_scheme calc
_refine_ls_wR_factor_gt 0.1278
_refine_ls_wR_factor_ref 0.1349
_reflns_number_gt 7233
_reflns_number_total 8462
_reflns_threshold_expression >2sigma(I)
_cod_data_source_file jo402277p_si_002_1.cif
_cod_data_source_block C31H29Cl2F6N4O2
_cod_database_code 4028878

loop_
_symmetry_equiv_pos_as_xyz
'x, y, z'
'-x+1/2, -y, z+1/2'
'-x, y+1/2, -z+1/2'
'x+1/2, -y+1/2, -z'

loop_
_atom_site_label
_atom_site_type_symbol
_atom_site_fract_x
_atom_site_fract_y
_atom_site_fract_z
_atom_site_U_iso_or_equiv
_atom_site_adp_type
_atom_site_occupancy
_atom_site_symmetry_multiplicity
_atom_site_calc_flag
_atom_site_refinement_flags
Cl1 Cl 0.04571(13) 0.70431(15) 0.74237(10) 0.1127(6) Uani 1 1 d .
Cl2 Cl 0.23271(14) 0.6659(2) 0.64761(9) 0.1343(9) Uani 1 1 d .
Cl3 Cl 0.1428(2) 0.52697(17) 0.73583(12) 0.1384(8) Uani 1 1 d .
F1 F -0.22549(15) 0.73326(11) 0.90941(9) 0.0329(4) Uani 1 1 d .
F2 F -0.23791(14) 0.88088(11) 0.89747(8) 0.0311(4) Uani 1 1 d .
F3 F -0.08142(14) 0.81053(13) 0.86963(8) 0.0346(4) Uani 1 1 d .
F4 F 0.28453(16) 1.21959(11) 0.80664(9) 0.0353(4) Uani 1 1 d .
F5 F 0.47031(17) 1.22408(13) 0.80032(10) 0.0402(4) Uani 1 1 d .
F6 F 0.36707(17) 1.22762(13) 0.70840(9) 0.0386(4) Uani 1 1 d .
O1 O 0.12307(15) 0.84759(12) 0.95054(10) 0.0218(4) Uani 1 1 d .
O2 O 0.15437(15) 1.05211(14) 0.83380(10) 0.0242(4) Uani 1 1 d .
N1 N -0.22301(16) 0.82589(15) 1.03351(11) 0.0206(4) Uani 1 1 d .
H1 H -0.2942 0.8310 1.0178 0.025 Uiso 1 1 calc R
N2 N -0.04058(17) 0.74729(14) 1.00239(11) 0.0202(4) Uani 1 1 d .
H2 H -0.0145 0.7095 0.9705 0.024 Uiso 1 1 calc R
N3 N 0.28529(19) 1.05155(16) 0.72416(10) 0.0225(4) Uani 1 1 d .
H3 H 0.2290 1.0874 0.7092 0.027 Uiso 1 1 calc R
N4 N 0.4921(2) 1.06227(19) 0.73497(12) 0.0305(5) Uani 1 1 d .
H4A H 0.5442 1.1048 0.7253 0.037 Uiso 1 1 calc R
C1 C 0.11789(18) 1.00866(16) 0.96729(11) 0.0152(4) Uani 1 1 d .
C2 C 0.06313(18) 0.92374(16) 0.97036(11) 0.0153(4) Uani 1 1 d .
C3 C -0.05515(18) 0.91702(15) 0.99310(11) 0.0153(4) Uani 1 1 d .
C4 C -0.11143(18) 0.99588(16) 1.01312(12) 0.0172(4) Uani 1 1 d .
H4 H -0.1895 0.9915 1.0283 0.021 Uiso 1 1 calc R
C5 C -0.05756(19) 1.08345(16) 1.01203(12) 0.0166(4) Uani 1 1 d .
C6 C -0.1161(2) 1.16436(18) 1.03380(14) 0.0242(5) Uani 1 1 d .
H6 H -0.1932 1.1596 1.0506 0.029 Uiso 1 1 calc R
C7 C -0.0639(2) 1.24901(19) 1.03109(16) 0.0319(6) Uani 1 1 d .
H7 H -0.1046 1.3030 1.0452 0.038 Uiso 1 1 calc R
C8 C 0.0513(3) 1.25579(18) 1.00714(18) 0.0335(6) Uani 1 1 d .
H8 H 0.0881 1.3147 1.0060 0.040 Uiso 1 1 calc R
C9 C 0.1107(2) 1.17925(17) 0.98557(15) 0.0260(5) Uani 1 1 d .
H9 H 0.1878 1.1857 0.9691 0.031 Uiso 1 1 calc R
C10 C 0.0584(2) 1.09004(16) 0.98754(12) 0.0164(4) Uani 1 1 d .
C11 C 0.23798(18) 1.01415(15) 0.93917(11) 0.0141(4) Uani 1 1 d .
C12 C 0.33676(18) 0.99767(15) 0.98076(11) 0.0136(4) Uani 1 1 d .
C13 C 0.3286(2) 0.97534(17) 1.05117(12) 0.0194(5) Uani 1 1 d .
H13 H 0.2543 0.9700 1.0718 0.023 Uiso 1 1 calc R
C14 C 0.4254(2) 0.96118(18) 1.09047(13) 0.0237(5) Uani 1 1 d .
H14 H 0.4175 0.9471 1.1379 0.028 Uiso 1 1 calc R
C15 C 0.5372(2) 0.96740(18) 1.06099(13) 0.0222(5) Uani 1 1 d .
H15 H 0.6041 0.9574 1.0885 0.027 Uiso 1 1 calc R
C16 C 0.5485(2) 0.98780(17) 0.99289(13) 0.0197(5) Uani 1 1 d .
H16 H 0.6235 0.9912 0.9730 0.024 Uiso 1 1 calc R
C17 C 0.44949(18) 1.00400(15) 0.95123(11) 0.0144(4) Uani 1 1 d .
C18 C 0.45950(19) 1.02825(16) 0.88139(12) 0.0172(4) Uani 1 1 d .
H18 H 0.5345 1.0322 0.8616 0.021 Uiso 1 1 calc R
C19 C 0.36526(19) 1.04633(16) 0.84114(11) 0.0167(4) Uani 1 1 d .
C20 C 0.25165(18) 1.03730(16) 0.87111(11) 0.0158(4) Uani 1 1 d .
C21 C -0.12076(19) 0.82495(16) 0.98960(12) 0.0178(4) Uani 1 1 d .
C22 C -0.1946(2) 0.81738(19) 1.10721(13) 0.0240(5) Uani 1 1 d .
H22A H -0.2672 0.8105 1.1338 0.029 Uiso 1 1 calc R
H22B H -0.1557 0.8748 1.1228 0.029 Uiso 1 1 calc R
C23 C -0.1162(2) 0.73489(18) 1.12157(14) 0.0263(5) Uani 1 1 d .
H23A H -0.1583 0.6764 1.1123 0.032 Uiso 1 1 calc R
H23B H -0.0923 0.7351 1.1704 0.032 Uiso 1 1 calc R
C24 C -0.0100(2) 0.74135(18) 1.07551(14) 0.0238(5) Uani 1 1 d .
H24A H 0.0356 0.7968 1.0885 0.029 Uiso 1 1 calc R
H24B H 0.0394 0.6861 1.0830 0.029 Uiso 1 1 calc R
C25 C -0.1662(2) 0.81317(19) 0.91562(13) 0.0228(5) Uani 1 1 d .
C26 C 0.3814(2) 1.08321(18) 0.76764(12) 0.0209(5) Uani 1 1 d .
C27 C 0.2954(3) 0.9512(2) 0.70873(15) 0.0321(6) Uani 1 1 d .
H27A H 0.2310 0.9322 0.6782 0.039 Uiso 1 1 calc R
H27B H 0.2891 0.9153 0.7519 0.039 Uiso 1 1 calc R
C28 C 0.4103(3) 0.9299(3) 0.67417(15) 0.0415(8) Uani 1 1 d .
H28A H 0.4175 0.8624 0.6664 0.050 Uiso 1 1 calc R
H28B H 0.4142 0.9615 0.6291 0.050 Uiso 1 1 calc R
C29 C 0.5082(3) 0.9633(3) 0.71968(15) 0.0386(7) Uani 1 1 d .
H29A H 0.5090 0.9273 0.7630 0.046 Uiso 1 1 calc R
H29B H 0.5833 0.9538 0.6961 0.046 Uiso 1 1 calc R
C30 C 0.3746(2) 1.1891(2) 0.77062(13) 0.0285(5) Uani 1 1 d .
C31 C 0.1071(4) 0.6248(4) 0.6866(2) 0.0806(17) Uani 1 1 d .
H31 H 0.0494 0.6072 0.6506 0.097 Uiso 1 1 calc R
H1O1 H 0.085(3) 0.805(3) 0.9642(18) 0.036(10) Uiso 1 1 d .
H1O2 H 0.170(3) 1.062(2) 0.7962(19) 0.031(9) Uiso 1 1 d .

loop_
_atom_site_aniso_label
_atom_site_aniso_U_11
_atom_site_aniso_U_22
_atom_site_aniso_U_33
_atom_site_aniso_U_23
_atom_site_aniso_U_13
_atom_site_aniso_U_12
Cl1 0.0707(8) 0.1469(16) 0.1205(13) -0.0670(12) -0.0048(9) 0.0183(10)
Cl2 0.0646(8) 0.243(3) 0.0949(11) -0.0283(14) 0.0146(8) -0.0330(13)
Cl3 0.161(2) 0.1390(18) 0.1150(15) -0.0301(13) -0.0239(14) 0.0218(16)
F1 0.0314(8) 0.0286(8) 0.0388(9) -0.0051(7) -0.0135(7) -0.0076(7)
F2 0.0294(8) 0.0320(8) 0.0317(8) 0.0028(7) -0.0082(7) 0.0053(7)
F3 0.0277(8) 0.0495(10) 0.0265(8) -0.0080(7) 0.0030(6) -0.0003(8)
F4 0.0436(10) 0.0273(8) 0.0351(9) 0.0024(7) 0.0092(8) 0.0052(7)
F5 0.0436(10) 0.0358(10) 0.0411(10) 0.0080(8) -0.0077(8) -0.0155(8)
F6 0.0481(11) 0.0400(10) 0.0277(8) 0.0171(7) 0.0018(8) -0.0030(9)
O1 0.0132(7) 0.0150(8) 0.0371(10) -0.0019(7) 0.0059(7) 0.0020(6)
O2 0.0139(8) 0.0405(11) 0.0183(8) 0.0054(8) -0.0019(7) 0.0019(7)
N1 0.0085(8) 0.0261(10) 0.0274(10) 0.0007(8) 0.0005(8) -0.0033(8)
N2 0.0161(9) 0.0150(9) 0.0297(10) -0.0024(8) 0.0004(8) 0.0012(7)
N3 0.0213(10) 0.0286(11) 0.0176(9) 0.0025(8) -0.0024(8) 0.0043(9)
N4 0.0223(11) 0.0457(15) 0.0235(11) 0.0080(10) 0.0104(9) 0.0039(10)
C1 0.0099(9) 0.0193(11) 0.0163(10) 0.0017(8) 0.0018(8) 0.0005(8)
C2 0.0095(9) 0.0177(10) 0.0187(10) -0.0003(8) 0.0008(8) 0.0025(8)
C3 0.0102(9) 0.0160(10) 0.0197(10) 0.0007(8) -0.0013(8) -0.0005(8)
C4 0.0085(9) 0.0205(11) 0.0224(11) 0.0000(9) 0.0007(8) 0.0005(8)
C5 0.0118(9) 0.0174(10) 0.0207(10) -0.0006(8) -0.0003(8) 0.0010(8)
C6 0.0155(10) 0.0224(12) 0.0348(13) -0.0055(10) 0.0024(10) 0.0044(10)
C7 0.0255(13) 0.0197(12) 0.0506(17) -0.0075(11) 0.0034(12) 0.0049(11)
C8 0.0270(13) 0.0142(11) 0.0593(19) -0.0042(12) 0.0066(13) -0.0031(10)
C9 0.0184(11) 0.0192(11) 0.0403(14) 0.0000(11) 0.0070(11) -0.0013(10)
C10 0.0141(10) 0.0162(10) 0.0189(10) -0.0002(8) -0.0004(8) 0.0012(8)
C11 0.0109(9) 0.0145(10) 0.0170(10) -0.0005(8) 0.0026(8) 0.0003(8)
C12 0.0114(9) 0.0128(9) 0.0166(10) -0.0011(8) -0.0001(8) 0.0002(8)
C13 0.0153(10) 0.0239(12) 0.0190(11) 0.0016(9) 0.0019(8) 0.0009(9)
C14 0.0249(12) 0.0283(13) 0.0180(11) 0.0024(9) -0.0004(9) 0.0043(10)
C15 0.0147(10) 0.0275(12) 0.0243(12) 0.0004(10) -0.0070(9) 0.0031(9)
C16 0.0120(9) 0.0220(11) 0.0251(12) -0.0022(9) -0.0027(9) 0.0008(9)
C17 0.0113(9) 0.0140(10) 0.0180(10) -0.0012(8) 0.0009(8) 0.0001(8)
C18 0.0119(9) 0.0191(11) 0.0208(11) -0.0005(8) 0.0038(8) -0.0010(8)
C19 0.0154(10) 0.0193(11) 0.0152(9) 0.0011(8) 0.0029(8) -0.0001(8)
C20 0.0105(9) 0.0185(10) 0.0184(10) 0.0013(8) 0.0007(8) -0.0014(8)
C21 0.0110(9) 0.0163(10) 0.0262(11) -0.0009(9) -0.0010(9) -0.0004(8)
C22 0.0182(11) 0.0267(13) 0.0272(12) 0.0000(10) 0.0034(9) -0.0020(10)
C23 0.0256(12) 0.0253(12) 0.0280(12) 0.0047(10) -0.0028(10) -0.0062(11)
C24 0.0182(11) 0.0197(12) 0.0335(13) 0.0029(10) -0.0066(10) -0.0022(9)
C25 0.0159(11) 0.0247(12) 0.0279(12) -0.0024(10) -0.0042(9) -0.0012(9)
C26 0.0167(10) 0.0303(12) 0.0155(10) 0.0045(9) 0.0032(9) 0.0009(10)
C27 0.0394(15) 0.0311(14) 0.0259(13) -0.0026(11) -0.0100(11) 0.0060(12)
C28 0.0474(19) 0.052(2) 0.0251(14) -0.0099(13) -0.0023(12) 0.0222(15)
C29 0.0326(15) 0.056(2) 0.0272(14) -0.0051(14) 0.0024(11) 0.0214(14)
C30 0.0288(13) 0.0330(14) 0.0235(12) 0.0091(11) 0.0022(10) -0.0043(12)
C31 0.043(2) 0.144(5) 0.055(2) -0.039(3) -0.001(2) -0.010(3)

loop_
_atom_type_symbol
_atom_type_description
_atom_type_scat_dispersion_real
_atom_type_scat_dispersion_imag
_atom_type_scat_source
C C 0.0033 0.0016 'International Tables Vol C Tables 4.2.6.8 and 6.1.1.4'
H H 0.0000 0.0000 'International Tables Vol C Tables 4.2.6.8 and 6.1.1.4'
N N 0.0061 0.0033 'International Tables Vol C Tables 4.2.6.8 and 6.1.1.4'
O O 0.0106 0.0060 'International Tables Vol C Tables 4.2.6.8 and 6.1.1.4'
F F 0.0171 0.0103 'International Tables Vol C Tables 4.2.6.8 and 6.1.1.4'
Cl Cl 0.1484 0.1585 'International Tables Vol C Tables 4.2.6.8 and 6.1.1.4'

loop_
_geom_angle_atom_site_label_1
_geom_angle_atom_site_label_2
_geom_angle_atom_site_label_3
_geom_angle
C21 N1 C22 112.91(18)
C24 N2 C21 111.04(19)
C26 N3 C27 111.2(2)
C26 N4 C29 113.6(2)
C2 C1 C10 120.14(19)
C2 C1 C11 119.2(2)
C10 C1 C11 120.5(2)
O1 C2 C1 118.27(19)
O1 C2 C3 121.2(2)
C1 C2 C3 120.5(2)
C4 C3 C2 118.9(2)
C4 C3 C21 119.98(19)
C2 C3 C21 120.96(19)
C3 C4 C5 122.2(2)
C4 C5 C6 121.7(2)
C4 C5 C10 118.7(2)
C6 C5 C10 119.7(2)
C7 C6 C5 121.1(2)
C6 C7 C8 119.4(2)
C9 C8 C7 121.2(2)
C8 C9 C10 120.7(2)
C1 C10 C9 122.5(2)
C1 C10 C5 119.6(2)
C9 C10 C5 117.9(2)
C20 C11 C12 119.89(19)
C20 C11 C1 118.21(19)
C12 C11 C1 121.89(19)
C13 C12 C11 122.6(2)
C13 C12 C17 117.87(19)
C11 C12 C17 119.52(19)
C14 C13 C12 121.5(2)
C13 C14 C15 120.5(2)
C16 C15 C14 119.6(2)
C15 C16 C17 120.9(2)
C18 C17 C16 121.7(2)
C18 C17 C12 118.7(2)
C16 C17 C12 119.6(2)
C19 C18 C17 122.4(2)
C18 C19 C20 118.37(19)
C18 C19 C26 120.2(2)
C20 C19 C26 121.2(2)
O2 C20 C11 117.38(19)
O2 C20 C19 121.53(19)
C11 C20 C19 121.1(2)
N1 C21 N2 114.6(2)
N1 C21 C3 111.51(19)
N2 C21 C3 109.95(18)
N1 C21 C25 105.88(18)
N2 C21 C25 106.71(19)
C3 C21 C25 107.78(19)
N1 C22 C23 112.1(2)
C22 C23 C24 108.9(2)
N2 C24 C23 112.4(2)
F3 C25 F2 107.5(2)
F3 C25 F1 106.9(2)
F2 C25 F1 106.78(19)
F3 C25 C21 112.50(19)
F2 C25 C21 112.3(2)
F1 C25 C21 110.6(2)
N4 C26 N3 110.2(2)
N4 C26 C30 105.5(2)
N3 C26 C30 107.1(2)
N4 C26 C19 116.1(2)
N3 C26 C19 109.71(19)
C30 C26 C19 107.7(2)
N3 C27 C28 110.8(3)
C29 C28 C27 109.2(2)
N4 C29 C28 109.4(2)
F4 C30 F6 106.9(2)
F4 C30 F5 107.0(2)
F6 C30 F5 106.7(2)
F4 C30 C26 113.0(2)
F6 C30 C26 112.6(2)
F5 C30 C26 110.4(2)
Cl1 C31 Cl2 112.9(3)
Cl1 C31 Cl3 106.7(3)
Cl2 C31 Cl3 108.5(3)

loop_
_geom_bond_atom_site_label_1
_geom_bond_atom_site_label_2
_geom_bond_distance
Cl1 C31 1.732(5)
Cl2 C31 1.741(5)
Cl3 C31 1.754(7)
F1 C25 1.346(3)
F2 C25 1.328(3)
F3 C25 1.327(3)
F4 C30 1.329(3)
F5 C30 1.345(3)
F6 C30 1.336(3)
O1 C2 1.355(3)
O2 C20 1.355(3)
N1 C21 1.458(3)
N1 C22 1.477(3)
N2 C24 1.470(3)
N2 C21 1.474(3)
N3 C26 1.468(3)
N3 C27 1.483(4)
N4 C26 1.459(3)
N4 C29 1.470(4)
C1 C2 1.380(3)
C1 C10 1.416(3)
C1 C11 1.493(3)
C2 C3 1.439(3)
C3 C4 1.367(3)
C3 C21 1.531(3)
C4 C5 1.408(3)
C5 C6 1.414(3)
C5 C10 1.425(3)
C6 C7 1.363(4)
C7 C8 1.413(4)
C8 C9 1.366(4)
C9 C10 1.422(3)
C11 C20 1.376(3)
C11 C12 1.419(3)
C12 C13 1.411(3)
C12 C17 1.426(3)
C13 C14 1.370(3)
C14 C15 1.416(4)
C15 C16 1.365(4)
C16 C17 1.421(3)
C17 C18 1.409(3)
C18 C19 1.366(3)
C19 C20 1.442(3)
C19 C26 1.538(3)
C21 C25 1.542(3)
C22 C23 1.521(4)
C23 C24 1.522(4)
C26 C30 1.531(4)
C27 C28 1.519(4)
C28 C29 1.515(5)
